data_7033410
loop_
_publ_author_name
'Wu, Yunlong'
'Yang, Guo-Ping'
'Zhao, Yanqing'
'Wu, Wei-Ping'
'Liu, Bo'
'Wang, Yao-Yu'

_publ_section_title
;
 Three new solvent-directed Cd(ii)-based MOFs with unique luminescent
 properties and highly selective sensors for Cu(2+) cations and
 nitrobenzene.
;
_journal_issue 7
_journal_name_full 'Dalton transactions (Cambridge, England : 2003)'
_journal_page_first 3271
_journal_page_last 3277
_journal_paper_doi 10.1039/c4dt03415e
_journal_volume 44
_journal_year 2015
_chemical_formula_moiety 'C27 H27 Cd N O12'
_chemical_formula_sum 'C27 H27 Cd N O12'
_chemical_formula_weight 669.90
_chemical_name_systematic
; 
 ? 
;
_space_group_IT_number 62
_symmetry_cell_setting orthorhombic
_symmetry_space_group_name_Hall '-P 2ac 2n'
_symmetry_space_group_name_H-M 'P n m a'
_atom_sites_solution_hydrogens geom
_atom_sites_solution_primary direct
_atom_sites_solution_secondary difmap
_audit_creation_method SHELXL-97
_audit_update_record
;
2014-11-28 deposited with the CCDC.
2014-12-16 downloaded from the CCDC.
;
_cell_angle_alpha 90.00
_cell_angle_beta 90.00
_cell_angle_gamma 90.00
_cell_formula_units_Z 4
_cell_length_a 11.4313(19)
_cell_length_b 17.928(3)
_cell_length_c 12.983(2)
_cell_measurement_reflns_used 4584
_cell_measurement_temperature 296(2)
_cell_measurement_theta_max 27.138
_cell_measurement_theta_min 2.632
_cell_volume 2660.7(7)
_computing_cell_refinement APEX2
_computing_data_collection 'APEX2 (Bruker, 2005)'
_computing_data_reduction APEX2
_computing_molecular_graphics APEX2
_computing_publication_material APEX2
_computing_structure_refinement 'SHELXL-97 (Sheldrick, 1997)'
_computing_structure_solution 'SHELXS-97 (Sheldrick, 1990)'
_diffrn_ambient_temperature 296(2)
_diffrn_detector_area_resol_mean 0
_diffrn_measured_fraction_theta_full 0.997
_diffrn_measured_fraction_theta_max 0.997
_diffrn_measurement_device_type \w
_diffrn_radiation_monochromator graphite
_diffrn_radiation_source 'fine-focus sealed tube'
_diffrn_radiation_type MoK\a
_diffrn_radiation_wavelength 0.71073
_diffrn_reflns_av_R_equivalents 0.0309
_diffrn_reflns_av_unetI/netI 0.0230
_diffrn_reflns_limit_h_max 13
_diffrn_reflns_limit_h_min -13
_diffrn_reflns_limit_k_max 21
_diffrn_reflns_limit_k_min -17
_diffrn_reflns_limit_l_max 15
_diffrn_reflns_limit_l_min -13
_diffrn_reflns_number 12519
_diffrn_reflns_theta_full 25.00
_diffrn_reflns_theta_max 25.00
_diffrn_reflns_theta_min 1.94
_diffrn_standards_decay_% 0
_diffrn_standards_interval_time 0
_exptl_absorpt_coefficient_mu 0.889
_exptl_absorpt_correction_T_max 0.9242
_exptl_absorpt_correction_T_min 0.8635
_exptl_absorpt_correction_type multi-scan
_exptl_absorpt_process_details sadabs
_exptl_crystal_colour colorless
_exptl_crystal_density_diffrn 1.672
_exptl_crystal_density_method 'not measured'
_exptl_crystal_description block
_exptl_crystal_F_000 1360
_exptl_crystal_size_max 0.17
_exptl_crystal_size_mid 0.12
_exptl_crystal_size_min 0.09
_refine_diff_density_max 1.279
_refine_diff_density_min -1.070
_refine_diff_density_rms 0.117
_refine_ls_extinction_method none
_refine_ls_goodness_of_fit_ref 1.003
_refine_ls_hydrogen_treatment mixed
_refine_ls_matrix_type full
_refine_ls_number_parameters 201
_refine_ls_number_reflns 2423
_refine_ls_number_restraints 82
_refine_ls_restrained_S_all 0.999
_refine_ls_R_factor_all 0.0480
_refine_ls_R_factor_gt 0.0415
_refine_ls_shift/su_max 0.021
_refine_ls_shift/su_mean 0.002
_refine_ls_structure_factor_coef Fsqd
_refine_ls_weighting_details 'calc w=1/[\s^2^(Fo^2^)+(0.0866P)^2^+6.9628P] where P=(Fo^2^+2Fc^2^)/3'
_refine_ls_weighting_scheme calc
_refine_ls_wR_factor_gt 0.1242
_refine_ls_wR_factor_ref 0.1314
_reflns_number_gt 2130
_reflns_number_total 2423
_reflns_threshold_expression >2sigma(I)
_cod_data_source_file c4dt03415e2.cif
_cod_data_source_block 1
_cod_depositor_comments 'Adding full bibliography for 7033410--7033412.cif.'
_cod_original_cell_volume 2660.8(8)
_cod_original_sg_symbol_H-M Pnma
_cod_database_code 7033410

loop_
_symmetry_equiv_pos_as_xyz
'x, y, z'
'-x+1/2, -y, z+1/2'
'-x, y+1/2, -z'
'x+1/2, -y+1/2, -z+1/2'
'-x, -y, -z'
'x-1/2, y, -z-1/2'
'x, -y-1/2, z'
'-x-1/2, y-1/2, z-1/2'

loop_
_atom_site_label
_atom_site_type_symbol
_atom_site_fract_x
_atom_site_fract_y
_atom_site_fract_z
_atom_site_U_iso_or_equiv
_atom_site_adp_type
_atom_site_occupancy
_atom_site_symmetry_multiplicity
_atom_site_calc_flag
_atom_site_refinement_flags
Cd1 Cd -0.208157(14) 0.7500 0.797846(13) 0.02662(5) Uani 1 2 d S
O1 O -0.06336(11) 0.83807(8) 0.83555(11) 0.0427(4) Uani 1 1 d .
O2 O -0.21170(9) 0.84957(7) 0.93966(11) 0.0358(3) Uani 1 1 d .
O3 O 0.62586(10) 0.89629(8) 1.06685(10) 0.0439(4) Uani 1 1 d .
H3 H 0.6730 0.8725 1.0324 0.066 Uiso 1 1 calc R
O4 O 0.51140(12) 0.88045(10) 0.92960(11) 0.0584(5) Uani 1 1 d .
O5 O -0.34601(13) 0.83754(8) 0.75607(14) 0.0606(5) Uani 1 1 d .
H5WA H -0.4107 0.8377 0.7287 0.073 Uiso 1 1 d R
H5WB H -0.3866 0.8497 0.8054 0.073 Uiso 1 1 d R
O6 O -0.1429(2) 0.7500 0.63243(16) 0.0683(8) Uani 1 2 d S
H6WA H -0.1966 0.7500 0.5906 0.082 Uiso 1 2 d SR
H6WB H -0.1012 0.7852 0.6158 0.082 Uiso 0.50 1 d PR
O7 O 0.1854(6) 0.7500 0.0034(3) 0.184(3) Uani 1 2 d SD
C1 C -0.11528(13) 0.87207(9) 0.90591(12) 0.0249(4) Uani 1 1 d .
C2 C 0.05333(13) 0.93126(9) 0.99588(12) 0.0236(4) Uani 1 1 d .
H2 H 0.0889 0.8847 0.9924 0.028 Uiso 1 1 calc R
C3 C -0.05771(13) 0.94034(9) 0.95193(11) 0.0223(4) Uani 1 1 d .
C4 C 0.11258(12) 0.98937(9) 1.04465(11) 0.0227(4) Uani 1 1 d .
C5 C 0.22868(13) 0.97479(9) 1.09458(13) 0.0248(4) Uani 1 1 d .
C6 C 0.24712(17) 0.99070(11) 1.19740(13) 0.0311(5) Uani 1 1 d .
H6 H 0.1874 1.0125 1.2356 0.037 Uiso 1 1 calc R
C7 C 0.35276(16) 0.97478(11) 1.24456(14) 0.0379(5) Uani 1 1 d .
H7 H 0.3630 0.9849 1.3142 0.045 Uiso 1 1 calc R
C8 C 0.44350(16) 0.94370(11) 1.18768(13) 0.0350(5) Uani 1 1 d .
H8 H 0.5151 0.9338 1.2189 0.042 Uiso 1 1 calc R
C9 C 0.42691(14) 0.92756(10) 1.08419(13) 0.0296(4) Uani 1 1 d .
C10 C 0.31885(14) 0.94231(9) 1.03790(13) 0.0273(4) Uani 1 1 d .
H10 H 0.3071 0.9304 0.9690 0.033 Uiso 1 1 calc R
C11 C 0.52438(14) 0.89804(10) 1.01892(14) 0.0335(5) Uani 1 1 d .
C12 C 0.1806(5) 0.7500 0.1000(3) 0.1665(8) Uani 1 2 d SDU
C13 C 0.2840(5) 0.7500 0.1726(4) 0.1674(8) Uani 1 2 d SDU
H13A H 0.3319 0.7060 0.1624 0.201 Uiso 0.50 1 calc PR
H13B H 0.3319 0.7940 0.1624 0.201 Uiso 0.50 1 calc PR
C14 C 0.2295(5) 0.7500 0.2783(4) 0.1703(8) Uani 1 2 d SDU
H14A H 0.2536 0.7939 0.3163 0.204 Uiso 0.50 1 calc PR
H14B H 0.2536 0.7061 0.3163 0.204 Uiso 0.50 1 calc PR
C15 C 0.0982(4) 0.7500 0.2637(4) 0.1680(8) Uani 1 2 d SDU
H15A H 0.0638 0.7060 0.2951 0.202 Uiso 0.50 1 calc PR
H15B H 0.0638 0.7940 0.2951 0.202 Uiso 0.50 1 calc PR
C16 C -0.0390(4) 0.7500 0.1126(5) 0.1826(13) Uani 1 2 d SDU
H16A H -0.0922 0.7758 0.1573 0.219 Uiso 0.50 1 calc PR
H16B H -0.0650 0.6995 0.1033 0.219 Uiso 0.50 1 calc PR
H16C H -0.0366 0.7747 0.0470 0.219 Uiso 0.50 1 calc PR
N1 N 0.0792(5) 0.7500 0.1588(5) 0.1686(7) Uani 1 2 d SDU

loop_
_atom_site_aniso_label
_atom_site_aniso_U_11
_atom_site_aniso_U_22
_atom_site_aniso_U_33
_atom_site_aniso_U_23
_atom_site_aniso_U_13
_atom_site_aniso_U_12
Cd1 0.02073(8) 0.02592(8) 0.03319(9) 0.000 -0.00551(6) 0.000
O1 0.0316(6) 0.0478(7) 0.0488(7) -0.0237(6) 0.0068(6) -0.0086(6)
O2 0.0203(5) 0.0344(6) 0.0527(7) -0.0055(6) 0.0022(5) -0.0064(5)
O3 0.0225(6) 0.0630(8) 0.0461(7) -0.0024(7) -0.0013(5) 0.0091(6)
O4 0.0291(6) 0.0950(11) 0.0510(8) -0.0224(8) -0.0017(6) 0.0140(7)
O5 0.0417(7) 0.0616(8) 0.0784(9) -0.0200(8) -0.0261(7) 0.0223(7)
O6 0.0651(14) 0.0990(18) 0.0408(11) 0.000 0.0073(11) 0.000
O7 0.273(6) 0.189(5) 0.089(3) 0.000 0.036(3) 0.000
C1 0.0187(7) 0.0265(7) 0.0294(8) -0.0017(7) -0.0059(6) 0.0016(6)
C2 0.0174(7) 0.0223(7) 0.0312(8) -0.0016(6) 0.0012(6) 0.0023(6)
C3 0.0185(7) 0.0267(7) 0.0216(7) -0.0017(6) 0.0018(6) -0.0035(6)
C4 0.0171(6) 0.0291(7) 0.0221(7) -0.0014(6) 0.0017(6) -0.0011(6)
C5 0.0183(7) 0.0226(7) 0.0334(8) 0.0000(7) -0.0019(6) -0.0017(6)
C6 0.0237(7) 0.0361(9) 0.0334(9) -0.0028(7) -0.0008(7) 0.0017(8)
C7 0.0350(9) 0.0491(10) 0.0295(8) -0.0053(8) -0.0077(8) 0.0009(8)
C8 0.0248(8) 0.0402(10) 0.0401(9) 0.0002(8) -0.0116(7) 0.0003(8)
C9 0.0194(7) 0.0335(8) 0.0359(8) 0.0013(7) -0.0009(7) 0.0006(7)
C10 0.0214(7) 0.0323(8) 0.0283(8) -0.0014(7) -0.0023(6) -0.0003(7)
C11 0.0242(8) 0.0335(8) 0.0429(9) -0.0027(8) -0.0018(7) 0.0014(7)
C12 0.1708(13) 0.1635(13) 0.1653(13) 0.000 0.0024(12) 0.000
C13 0.1719(13) 0.1642(13) 0.1661(13) 0.000 0.0028(12) 0.000
C14 0.1759(13) 0.1684(13) 0.1665(13) 0.000 0.0027(12) 0.000
C15 0.1747(13) 0.1661(13) 0.1632(13) 0.000 -0.0003(12) 0.000
C16 0.184(2) 0.181(2) 0.183(2) 0.000 -0.0040(18) 0.000
N1 0.1725(12) 0.1660(12) 0.1672(12) 0.000 0.0002(12) 0.000

loop_
_atom_type_symbol
_atom_type_description
_atom_type_scat_dispersion_real
_atom_type_scat_dispersion_imag
_atom_type_scat_source
C C 0.0033 0.0016 'International Tables Vol C Tables 4.2.6.8 and 6.1.1.4'
H H 0.0000 0.0000 'International Tables Vol C Tables 4.2.6.8 and 6.1.1.4'
N N 0.0061 0.0033 'International Tables Vol C Tables 4.2.6.8 and 6.1.1.4'
O O 0.0106 0.0060 'International Tables Vol C Tables 4.2.6.8 and 6.1.1.4'
Cd Cd -0.8075 1.2024 'International Tables Vol C Tables 4.2.6.8 and 6.1.1.4'

loop_
_geom_angle_atom_site_label_1
_geom_angle_atom_site_label_2
_geom_angle_atom_site_label_3
_geom_angle
_geom_angle_site_symmetry_1
_geom_angle_site_symmetry_3
O6 Cd1 O5 90.12(6) . 7_575
O6 Cd1 O5 90.12(6) . .
O5 Cd1 O5 86.56(8) 7_575 .
O6 Cd1 O1 88.02(6) . .
O5 Cd1 O1 177.98(5) 7_575 .
O5 Cd1 O1 94.24(5) . .
O6 Cd1 O1 88.02(6) . 7_575
O5 Cd1 O1 94.24(5) 7_575 7_575
O5 Cd1 O1 177.98(5) . 7_575
O1 Cd1 O1 84.90(7) . 7_575
O6 Cd1 O2 133.10(4) . .
O5 Cd1 O2 129.52(5) 7_575 .
O5 Cd1 O2 71.46(5) . .
O1 Cd1 O2 52.50(4) . .
O1 Cd1 O2 109.31(4) 7_575 .
O6 Cd1 O2 133.10(4) . 7_575
O5 Cd1 O2 71.46(5) 7_575 7_575
O5 Cd1 O2 129.52(5) . 7_575
O1 Cd1 O2 109.31(4) . 7_575
O1 Cd1 O2 52.50(4) 7_575 7_575
O2 Cd1 O2 88.21(6) . 7_575
C1 O1 Cd1 98.41(10) . .
C1 O2 Cd1 87.65(10) . .
C11 O3 H3 109.5 . .
Cd1 O5 H5WA 136.5 . .
Cd1 O5 H5WB 112.8 . .
H5WA O5 H5WB 80.1 . .
Cd1 O6 H6WA 112.3 . .
Cd1 O6 H6WB 116.1 . .
H6WA O6 H6WB 105.1 . .
O1 C1 O2 121.14(15) . .
O1 C1 C3 118.51(14) . .
O2 C1 C3 120.33(14) . .
C4 C2 C3 122.55(14) . .
C4 C2 H2 118.7 . .
C3 C2 H2 118.7 . .
C2 C3 C4 119.65(14) . 5_577
C2 C3 C1 117.45(13) . .
C4 C3 C1 122.86(13) 5_577 .
C2 C4 C3 117.80(13) . 5_577
C2 C4 C5 119.72(14) . .
C3 C4 C5 122.44(14) 5_577 .
C6 C5 C10 118.92(15) . .
C6 C5 C4 121.12(14) . .
C10 C5 C4 119.93(14) . .
C5 C6 C7 121.22(17) . .
C5 C6 H6 119.4 . .
C7 C6 H6 119.4 . .
C6 C7 C8 119.93(17) . .
C6 C7 H7 120.0 . .
C8 C7 H7 120.0 . .
C9 C8 C7 119.74(16) . .
C9 C8 H8 120.1 . .
C7 C8 H8 120.1 . .
C8 C9 C10 119.82(15) . .
C8 C9 C11 121.35(15) . .
C10 C9 C11 118.75(15) . .
C5 C10 C9 120.34(15) . .
C5 C10 H10 119.8 . .
C9 C10 H10 119.8 . .
O4 C11 O3 123.67(16) . .
O4 C11 C9 122.89(16) . .
O3 C11 C9 113.37(15) . .
O7 C12 N1 125.9(6) . .
O7 C12 C13 126.0(5) . .
N1 C12 C13 108.1(4) . .
C14 C13 C12 104.1(4) . .
C14 C13 H13A 110.9 . .
C12 C13 H13A 110.9 . .
C14 C13 H13B 110.9 . .
C12 C13 H13B 110.9 . .
H13A C13 H13B 108.9 . .
C13 C14 C15 107.3(4) . .
C13 C14 H14A 110.3 . .
C15 C14 H14A 110.3 . .
C13 C14 H14B 110.3 . .
C15 C14 H14B 110.3 . .
H14A C14 H14B 108.5 . .
N1 C15 C14 106.2(4) . .
N1 C15 H15A 110.5 . .
C14 C15 H15A 110.5 . .
N1 C15 H15B 110.5 . .
C14 C15 H15B 110.5 . .
H15A C15 H15B 108.7 . .
N1 C16 H16A 109.5 . .
N1 C16 H16B 109.5 . .
H16A C16 H16B 109.5 . .
N1 C16 H16C 109.5 . .
H16A C16 H16C 109.5 . .
H16B C16 H16C 109.5 . .
C15 N1 C12 114.3(5) . .
C15 N1 C16 123.0(5) . .
C12 N1 C16 122.7(6) . .

loop_
_geom_bond_atom_site_label_1
_geom_bond_atom_site_label_2
_geom_bond_distance
_geom_bond_site_symmetry_2
Cd1 O6 2.274(2) .
Cd1 O5 2.2892(15) 7_575
Cd1 O5 2.2892(15) .
Cd1 O1 2.3393(13) .
Cd1 O1 2.3393(13) 7_575
Cd1 O2 2.5649(14) .
Cd1 O2 2.5649(14) 7_575
O1 C1 1.248(2) .
O2 C1 1.2528(19) .
O3 C11 1.317(2) .
O3 H3 0.8200 .
O4 C11 1.211(2) .
O5 H5WA 0.8200 .
O5 H5WB 0.8200 .
O6 H6WA 0.8200 .
O6 H6WB 0.8200 .
O7 C12 1.256(6) .
C1 C3 1.513(2) .
C2 C4 1.395(2) .
C2 C3 1.401(2) .
C2 H2 0.9300 .
C3 C4 1.408(2) 5_577
C4 C3 1.408(2) 5_577
C4 C5 1.500(2) .
C5 C6 1.381(2) .
C5 C10 1.394(2) .
C6 C7 1.384(3) .
C6 H6 0.9300 .
C7 C8 1.390(3) .
C7 H7 0.9300 .
C8 C9 1.388(2) .
C8 H8 0.9300 .
C9 C10 1.399(2) .
C9 C11 1.497(2) .
C10 H10 0.9300 .
C12 N1 1.388(8) .
C12 C13 1.511(7) .
C13 C14 1.507(7) .
C13 H13A 0.9700 .
C13 H13B 0.9700 .
C14 C15 1.512(7) .
C14 H14A 0.9700 .
C14 H14B 0.9700 .
C15 N1 1.380(8) .
C15 H15A 0.9700 .
C15 H15B 0.9700 .
C16 N1 1.479(7) .
C16 H16A 0.9600 .
C16 H16B 0.9600 .
C16 H16C 0.9600 .

loop_
_geom_torsion_atom_site_label_1
_geom_torsion_atom_site_label_2
_geom_torsion_atom_site_label_3
_geom_torsion_atom_site_label_4
_geom_torsion
_geom_torsion_site_symmetry_1
_geom_torsion_site_symmetry_4
O6 Cd1 O1 C1 149.56(11) . .
O5 Cd1 O1 C1 172.8(14) 7_575 .
O5 Cd1 O1 C1 59.58(11) . .
O1 Cd1 O1 C1 -122.25(9) 7_575 .
O2 Cd1 O1 C1 -3.11(9) . .
O2 Cd1 O1 C1 -75.02(11) 7_575 .
O6 Cd1 O2 C1 -35.86(13) . .
O5 Cd1 O2 C1 -176.74(9) 7_575 .
O5 Cd1 O2 C1 -107.77(10) . .
O1 Cd1 O2 C1 3.07(9) . .
O1 Cd1 O2 C1 70.26(10) 7_575 .
O2 Cd1 O2 C1 119.24(9) 7_575 .
Cd1 O1 C1 O2 5.91(17) . .
Cd1 O1 C1 C3 -175.66(11) . .
Cd1 O2 C1 O1 -5.33(15) . .
Cd1 O2 C1 C3 176.26(13) . .
C4 C2 C3 C4 0.7(3) . 5_577
C4 C2 C3 C1 -177.05(14) . .
O1 C1 C3 C2 -58.3(2) . .
O2 C1 C3 C2 120.12(17) . .
O1 C1 C3 C4 124.00(17) . 5_577
O2 C1 C3 C4 -57.6(2) . 5_577
C3 C2 C4 C3 -0.7(2) . 5_577
C3 C2 C4 C5 177.00(14) . .
C2 C4 C5 C6 -123.55(18) . .
C3 C4 C5 C6 54.0(2) 5_577 .
C2 C4 C5 C10 54.2(2) . .
C3 C4 C5 C10 -128.19(17) 5_577 .
C10 C5 C6 C7 -0.2(3) . .
C4 C5 C6 C7 177.60(16) . .
C5 C6 C7 C8 1.4(3) . .
C6 C7 C8 C9 -1.2(3) . .
C7 C8 C9 C10 -0.3(3) . .
C7 C8 C9 C11 176.57(17) . .
C6 C5 C10 C9 -1.3(2) . .
C4 C5 C10 C9 -179.12(15) . .
C8 C9 C10 C5 1.6(3) . .
C11 C9 C10 C5 -175.42(15) . .
C8 C9 C11 O4 176.77(19) . .
C10 C9 C11 O4 -6.3(3) . .
C8 C9 C11 O3 -6.0(2) . .
C10 C9 C11 O3 170.88(16) . .
O7 C12 C13 C14 180.0 . .
N1 C12 C13 C14 0.0 . .
C12 C13 C14 C15 0.0 . .
C13 C14 C15 N1 0.0 . .
C14 C15 N1 C12 0.0 . .
C14 C15 N1 C16 180.0 . .
O7 C12 N1 C15 180.0 . .
C13 C12 N1 C15 0.0 . .
O7 C12 N1 C16 0.0 . .
C13 C12 N1 C16 180.0 . .
